data_4067737
loop_
_publ_author_name
'Lounissi, Sond\`es'
'Capon, Jean-Fran\,cois'
'Gloaguen, Fr\'ed\'eric'
'Matoussi, Fatma'
'P\'etillon, Fran\,cois Y.'
'Schollhammer, Philippe'
'Talarmin, Jean'

_publ_section_title
;
 Reactivity of [Fe2(CO)6(\m-S2)] toward a Base-Containing Diphosphine
 (Ph2PCH2)2NCH3: Formation of Diiron Carbonyl Compounds Having Polydentate
 Heterofunctionalized Phosphine (PNS = Ph2PCH2N(CH3)CH2S) and Bidentate
 Thiophosphinito (Ph2PS = PS) Bridges
;
_journal_issue 5
_journal_name_full Organometallics
_journal_page_first 1296
_journal_paper_doi 10.1021/om9011054
_journal_volume 29
_journal_year 2010
_chemical_formula_moiety
;
        C31 H27 Fe2 N1 O4 P2 S2, 2(C H2 Cl2)
;
_chemical_formula_sum 'C33 H31 Cl4 Fe2 N O4 P2 S2'
_chemical_formula_weight 885.15
_chemical_name_systematic
;
 ?
;
_space_group_IT_number 14
_symmetry_cell_setting monoclinic
_symmetry_Int_Tables_number 14
_symmetry_space_group_name_Hall '-P 2ybc'
_symmetry_space_group_name_H-M 'P 1 21/c 1'
_atom_sites_solution_hydrogens geom
_atom_sites_solution_primary direct
_atom_sites_solution_secondary difmap
_audit_conform_dict_location ftp://ftp.iucr.org/pub/cif_core.dic
_audit_conform_dict_name cif_core.dic
_audit_conform_dict_version 2.3
_audit_creation_date 2008-07-22T20:05:20-00:00
_audit_creation_method 'WinGX routine CIF_UPDATE'
_cell_angle_alpha 90
_cell_angle_beta 114.527(6)
_cell_angle_gamma 90
_cell_formula_units_Z 4
_cell_length_a 16.5283(8)
_cell_length_b 14.1976(5)
_cell_length_c 17.4895(8)
_cell_measurement_reflns_used 7520
_cell_measurement_temperature 170(2)
_cell_measurement_theta_max 25.29
_cell_measurement_theta_min 2.47
_cell_volume 3733.8(3)
_computing_cell_refinement
;
        CrysAlis RED, Oxford Diffraction Ltd.,
        Version 1.171.32.5 (release 08-05-2007 CrysAlis171 .NET)
        (compiled May  8 2007,13:10:02)
;
_computing_data_collection
;
        CrysAlis CCD, Oxford Diffraction Ltd.,
        Version 1.171.32.5 (release 08-05-2007 CrysAlis171 .NET)
        (compiled May  8 2007,13:10:02)
;
_computing_data_reduction
;
        CrysAlis RED, Oxford Diffraction Ltd.,
        Version 1.171.32.5 (release 08-05-2007 CrysAlis171 .NET)
        (compiled May  8 2007,13:10:02)
;
_computing_molecular_graphics 'ORTEP3 for Windows (Farrugia, 1997)'
_computing_publication_material 'PLATON (Spek, 1980-2002)'
_computing_structure_refinement 'SHELXL-97 (Sheldrick, 1997)'
_computing_structure_solution 'SHELXS-97 (Sheldrick, 1997)'
_diffrn_ambient_temperature 170(2)
_diffrn_detector 'CCD plate'
_diffrn_detector_area_resol_mean 8.3622
_diffrn_measured_fraction_theta_full 0.999
_diffrn_measured_fraction_theta_max 0.999
_diffrn_measurement_device 'Kappa-geometry diffractometer'
_diffrn_measurement_device_type 'Oxford Diffraction XCALIBUR2'
_diffrn_measurement_method
;
4 stepped omega-scans over 115 deg. with kappa -79 deg. (chi -58.3 deg.),
        phi 0, 90, 180, 270 deg.
        step 1 deg., exposure time 220 s
        detector distance 50 mm
        detector angle 30 deg.
;
_diffrn_orient_matrix_UB_11 0.046885104
_diffrn_orient_matrix_UB_12 -0.00291612
_diffrn_orient_matrix_UB_13 0.0224232786
_diffrn_orient_matrix_UB_21 0.0054282884
_diffrn_orient_matrix_UB_22 0.0221113772
_diffrn_orient_matrix_UB_23 -0.0339803897
_diffrn_orient_matrix_UB_31 0.0003523522
_diffrn_orient_matrix_UB_32 0.0447687921
_diffrn_orient_matrix_UB_33 0.0181957828
_diffrn_radiation_monochromator graphite
_diffrn_radiation_probe x-ray
_diffrn_radiation_type MoK\a
_diffrn_radiation_wavelength 0.71073
_diffrn_reflns_av_R_equivalents 0.0634
_diffrn_reflns_av_unetI/netI 0.0794
_diffrn_reflns_limit_h_max 20
_diffrn_reflns_limit_h_min -20
_diffrn_reflns_limit_k_max 17
_diffrn_reflns_limit_k_min -15
_diffrn_reflns_limit_l_max 21
_diffrn_reflns_limit_l_min -21
_diffrn_reflns_number 28168
_diffrn_reflns_theta_full 26.37
_diffrn_reflns_theta_max 26.37
_diffrn_reflns_theta_min 2.56
_diffrn_source 'sealed X-ray tube'
_exptl_absorpt_coefficient_mu 1.299
_exptl_absorpt_correction_T_max 0.9745
_exptl_absorpt_correction_T_min 0.8404
_exptl_absorpt_correction_type multi-scan
_exptl_absorpt_process_details
;
        CrysAlis RED, Oxford Diffraction Ltd.,
        Version 1.171.32.5 (release 08-05-2007 CrysAlis171 .NET)
        (compiled May  8 2007,13:10:02)
        Empirical absorption correction using spherical harmonics,
 implemented in SCALE3 ABSPACK scaling algorithm.
;
_exptl_crystal_colour red
_exptl_crystal_density_diffrn 1.575
_exptl_crystal_density_method 'not measured'
_exptl_crystal_description
;
        rectangular plate, main face (1 0 0), main axis [0 1 0]
;
_exptl_crystal_F_000 1800
_exptl_crystal_size_max 0.26
_exptl_crystal_size_mid 0.13
_exptl_crystal_size_min 0.02
_refine_diff_density_max 0.695
_refine_diff_density_min -0.569
_refine_diff_density_rms 0.083
_refine_ls_extinction_method none
_refine_ls_goodness_of_fit_ref 0.95
_refine_ls_hydrogen_treatment constr
_refine_ls_matrix_type full
_refine_ls_number_parameters 441
_refine_ls_number_reflns 7619
_refine_ls_number_restraints 18
_refine_ls_restrained_S_all 0.95
_refine_ls_R_factor_all 0.0896
_refine_ls_R_factor_gt 0.0429
_refine_ls_shift/su_max 0
_refine_ls_shift/su_mean 0
_refine_ls_structure_factor_coef Fsqd
_refine_ls_weighting_details 'calc w=1/[\s^2^(Fo^2^)+(0.0504P)^2^+0.0000P] where P=(Fo^2^+2Fc^2^)/3'
_refine_ls_weighting_scheme calc
_refine_ls_wR_factor_gt 0.0881
_refine_ls_wR_factor_ref 0.1022
_reflns_number_gt 4646
_reflns_number_total 7619
_reflns_threshold_expression >2sigma(I)
_cod_data_source_file om9011054_si_002.cif
_cod_data_source_block sl70-c0
_cod_depositor_comments
;
The following automatic conversions were performed:

'_diffrn_radiation_probe' value 'X-ray' changed to 'x-ray' according
to /home/saulius/struct/CIF-dictionaries/cif_core.dic dictionary
named 'cif_core.dic' version 2.4.1 from 2010-06-29.

Automatic conversion script
Id: cif_fix_values 1715 2011-07-08 13:25:40Z adriana 
;
_cod_original_sg_symbol_H-M 'P 21/c'
_cod_database_code 4067737

loop_
_symmetry_equiv_pos_as_xyz
'x, y, z'
'-x, y+1/2, -z+1/2'
'-x, -y, -z'
'x, -y-1/2, z-1/2'

loop_
_atom_site_label
_atom_site_type_symbol
_atom_site_fract_x
_atom_site_fract_y
_atom_site_fract_z
_atom_site_U_iso_or_equiv
_atom_site_adp_type
_atom_site_occupancy
_atom_site_symmetry_multiplicity
_atom_site_calc_flag
_atom_site_refinement_flags
_atom_site_disorder_assembly
_atom_site_disorder_group
C1 C 0.5587(2) 0.0942(2) 0.1087(2) 0.0296(9) Uani 1 1 d . . .
C2 C 0.4668(2) 0.2523(2) 0.0546(2) 0.0281(8) Uani 1 1 d . . .
C3 C 0.3303(3) 0.2888(3) 0.2595(2) 0.0301(9) Uani 1 1 d . . .
C4 C 0.3939(2) 0.3664(3) 0.1561(2) 0.0285(8) Uani 1 1 d . . .
C10 C 0.7150(2) 0.1981(3) 0.2850(2) 0.0294(9) Uani 1 1 d . . .
C11 C 0.7919(3) 0.2492(3) 0.3293(2) 0.0382(10) Uani 1 1 d . . .
H11 H 0.7913 0.3158 0.3234 0.046 Uiso 1 1 calc R . .
C12 C 0.8691(3) 0.2045(3) 0.3819(3) 0.0504(12) Uani 1 1 d . . .
H12 H 0.9216 0.2401 0.4115 0.061 Uiso 1 1 calc R . .
C13 C 0.8702(3) 0.1083(3) 0.3912(3) 0.0600(13) Uani 1 1 d . . .
H13 H 0.9235 0.0774 0.427 0.072 Uiso 1 1 calc R . .
C14 C 0.7946(3) 0.0570(3) 0.3491(3) 0.0586(13) Uani 1 1 d . . .
H14 H 0.7956 -0.0093 0.3567 0.07 Uiso 1 1 calc R . .
C15 C 0.7165(3) 0.1006(3) 0.2955(3) 0.0419(10) Uani 1 1 d . . .
H15 H 0.6644 0.0643 0.2661 0.05 Uiso 1 1 calc R . .
C20 C 0.6518(2) 0.3355(2) 0.1553(2) 0.0264(8) Uani 1 1 d . . .
C21 C 0.7141(2) 0.3019(3) 0.1282(2) 0.0312(9) Uani 1 1 d . . .
H21 H 0.7412 0.2425 0.1478 0.037 Uiso 1 1 calc R . .
C22 C 0.7374(3) 0.3528(3) 0.0734(2) 0.0383(10) Uani 1 1 d . . .
H22 H 0.7802 0.3286 0.0554 0.046 Uiso 1 1 calc R . .
C23 C 0.6985(3) 0.4390(3) 0.0449(2) 0.0400(10) Uani 1 1 d . . .
H23 H 0.7148 0.4744 0.0074 0.048 Uiso 1 1 calc R . .
C24 C 0.6365(3) 0.4743(3) 0.0701(2) 0.0404(10) Uani 1 1 d . . .
H24 H 0.6098 0.5338 0.0501 0.048 Uiso 1 1 calc R . .
C25 C 0.6126(3) 0.4226(2) 0.1252(2) 0.0325(9) Uani 1 1 d . . .
H25 H 0.5692 0.4469 0.1424 0.039 Uiso 1 1 calc R . .
C30 C 0.2321(2) 0.2638(2) 0.0197(2) 0.0277(8) Uani 1 1 d . . .
C31 C 0.2349(2) 0.2601(3) -0.0584(2) 0.0322(9) Uani 1 1 d . . .
H31 H 0.271 0.2144 -0.0691 0.039 Uiso 1 1 calc R . .
C32 C 0.1852(3) 0.3230(3) -0.1209(2) 0.0398(10) Uani 1 1 d . . .
H32 H 0.1885 0.3207 -0.1738 0.048 Uiso 1 1 calc R . .
C33 C 0.1313(3) 0.3886(3) -0.1076(2) 0.0402(10) Uani 1 1 d . . .
H33 H 0.0969 0.4308 -0.1511 0.048 Uiso 1 1 calc R . .
C34 C 0.1278(3) 0.3925(3) -0.0305(2) 0.0375(10) Uani 1 1 d . . .
H34 H 0.0907 0.4376 -0.0207 0.045 Uiso 1 1 calc R . .
C35 C 0.1778(2) 0.3311(3) 0.0327(2) 0.0334(9) Uani 1 1 d . . .
H35 H 0.1751 0.3349 0.0858 0.04 Uiso 1 1 calc R . .
C40 C 0.2135(2) 0.1230(2) 0.1275(2) 0.0279(8) Uani 1 1 d . . .
C41 C 0.1247(3) 0.1234(3) 0.0719(3) 0.0411(10) Uani 1 1 d . . .
H41 H 0.1056 0.1593 0.0216 0.049 Uiso 1 1 calc R . .
C42 C 0.0635(3) 0.0710(3) 0.0898(3) 0.0504(12) Uani 1 1 d . . .
H42 H 0.0024 0.072 0.0519 0.061 Uiso 1 1 calc R . .
C43 C 0.0904(3) 0.0179(3) 0.1618(3) 0.0478(11) Uani 1 1 d . . .
H43 H 0.0483 -0.0177 0.1735 0.057 Uiso 1 1 calc R . .
C44 C 0.1779(3) 0.0167(3) 0.2161(3) 0.0420(10) Uani 1 1 d . . .
H44 H 0.1968 -0.0207 0.2655 0.05 Uiso 1 1 calc R . .
C45 C 0.2398(3) 0.0693(3) 0.2003(2) 0.0339(9) Uani 1 1 d . . .
H45 H 0.3004 0.0688 0.2393 0.041 Uiso 1 1 calc R . .
C51 C 0.5461(2) 0.1984(2) 0.3475(2) 0.0292(9) Uani 1 1 d . . .
H51A H 0.5295 0.1873 0.395 0.035 Uiso 1 1 calc R . .
H51B H 0.6105 0.1861 0.3664 0.035 Uiso 1 1 calc R . .
C52 C 0.5925(2) 0.3373(2) 0.2903(2) 0.0270(8) Uani 1 1 d . . .
H52A H 0.6484 0.3462 0.3412 0.032 Uiso 1 1 calc R . .
H52B H 0.5726 0.3997 0.2638 0.032 Uiso 1 1 calc R . .
C53 C 0.5164(3) 0.3611(3) 0.3789(2) 0.0357(9) Uani 1 1 d . . .
H53A H 0.4707 0.3378 0.3961 0.054 Uiso 1 1 calc R . .
H53B H 0.5004 0.4244 0.355 0.054 Uiso 1 1 calc R . .
H53C H 0.5738 0.3635 0.4279 0.054 Uiso 1 1 calc R . .
O1 O 0.59773(19) 0.04706(19) 0.08317(18) 0.0472(7) Uani 1 1 d . . .
O2 O 0.44724(18) 0.29963(18) -0.00396(16) 0.0365(6) Uani 1 1 d . . .
O3 O 0.27677(19) 0.3114(2) 0.28171(17) 0.0481(7) Uani 1 1 d . . .
O4 O 0.38773(18) 0.43715(18) 0.12133(17) 0.0406(7) Uani 1 1 d . . .
S1 S 0.48043(6) 0.12448(6) 0.25751(5) 0.0258(2) Uani 1 1 d . . .
S2 S 0.36418(6) 0.08977(6) 0.06882(6) 0.0287(2) Uani 1 1 d . . .
Fe1 Fe 0.49631(3) 0.17496(3) 0.14137(3) 0.02287(13) Uani 1 1 d . . .
Fe2 Fe 0.40429(3) 0.26075(3) 0.21265(3) 0.02249(13) Uani 1 1 d . . .
P1 P 0.61280(6) 0.25839(6) 0.21590(6) 0.0246(2) Uani 1 1 d . . .
P2 P 0.29864(6) 0.18771(6) 0.10712(6) 0.0247(2) Uani 1 1 d . . .
N1 N 0.52320(19) 0.29641(19) 0.31435(17) 0.0248(7) Uani 1 1 d . . .
C61A C 0.8129(5) 0.4715(5) 0.5834(4) 0.074(2) Uiso 0.85 1 d PD A 1
H61A H 0.8399 0.5283 0.5707 0.088 Uiso 0.85 1 calc PR A 1
H61B H 0.7513 0.4877 0.5742 0.088 Uiso 0.85 1 calc PR A 1
Cl1A Cl 0.87227(13) 0.44172(16) 0.68733(11) 0.0989(6) Uani 0.85 1 d PD A 1
Cl2A Cl 0.8095(2) 0.3821(2) 0.5140(2) 0.0731(8) Uani 0.85 1 d PD A 1
C61B C 0.797(2) 0.448(2) 0.599(3) 0.082(15) Uiso 0.15 1 d PD B 2
H61C H 0.7951 0.4101 0.6456 0.099 Uiso 0.15 1 calc PR B 2
H61D H 0.7372 0.4754 0.5672 0.099 Uiso 0.15 1 calc PR B 2
Cl1B Cl 0.8739(6) 0.5379(7) 0.6393(6) 0.076(3) Uiso 0.15 1 d PD B 2
Cl2B Cl 0.824(2) 0.3756(17) 0.5330(17) 0.138(14) Uiso 0.15 1 d PD B 2
C62 C 0.0374(4) 0.2978(5) 0.1989(4) 0.095(2) Uani 1 1 d D . .
H62A H 0.0982 0.3183 0.2366 0.114 Uiso 1 1 calc R . .
H62B H 0.0414 0.2323 0.1813 0.114 Uiso 1 1 calc R . .
Cl3 Cl -0.00138(12) 0.36805(14) 0.11252(12) 0.1111(6) Uani 1 1 d D . .
Cl4 Cl -0.02834(12) 0.29933(13) 0.25404(11) 0.1066(6) Uani 1 1 d D . .

loop_
_atom_site_aniso_label
_atom_site_aniso_U_11
_atom_site_aniso_U_22
_atom_site_aniso_U_33
_atom_site_aniso_U_23
_atom_site_aniso_U_13
_atom_site_aniso_U_12
C1 0.035(2) 0.026(2) 0.033(2) 0.0052(16) 0.0190(19) 0.0001(18)
C2 0.030(2) 0.027(2) 0.034(2) -0.0076(18) 0.0191(18) 0.0006(17)
C3 0.036(2) 0.028(2) 0.027(2) -0.0011(16) 0.0147(19) -0.0060(17)
C4 0.021(2) 0.039(2) 0.025(2) -0.0078(17) 0.0085(16) 0.0006(17)
C10 0.026(2) 0.034(2) 0.032(2) 0.0095(17) 0.0164(18) 0.0026(17)
C11 0.035(2) 0.040(2) 0.038(2) 0.0078(19) 0.014(2) -0.003(2)
C12 0.029(2) 0.063(3) 0.049(3) 0.012(2) 0.006(2) -0.005(2)
C13 0.034(3) 0.066(3) 0.067(3) 0.028(3) 0.008(3) 0.014(3)
C14 0.043(3) 0.043(3) 0.076(3) 0.026(2) 0.010(3) 0.017(2)
C15 0.035(2) 0.038(2) 0.048(3) 0.012(2) 0.013(2) 0.000(2)
C20 0.029(2) 0.025(2) 0.0256(19) -0.0008(15) 0.0115(17) -0.0049(16)
C21 0.032(2) 0.032(2) 0.033(2) 0.0055(17) 0.0165(18) 0.0020(17)
C22 0.039(2) 0.046(3) 0.037(2) 0.0039(19) 0.023(2) -0.001(2)
C23 0.042(3) 0.046(3) 0.031(2) 0.0091(19) 0.014(2) -0.015(2)
C24 0.044(3) 0.029(2) 0.035(2) 0.0136(18) 0.004(2) 0.000(2)
C25 0.036(2) 0.026(2) 0.037(2) 0.0019(17) 0.0177(19) -0.0015(18)
C30 0.025(2) 0.027(2) 0.029(2) -0.0021(16) 0.0093(17) -0.0003(16)
C31 0.032(2) 0.036(2) 0.028(2) -0.0016(17) 0.0119(18) 0.0022(18)
C32 0.044(3) 0.048(3) 0.026(2) 0.0046(19) 0.0130(19) 0.003(2)
C33 0.034(2) 0.043(3) 0.034(2) 0.0083(19) 0.005(2) 0.000(2)
C34 0.029(2) 0.035(2) 0.043(3) -0.0024(19) 0.009(2) 0.0070(18)
C35 0.032(2) 0.039(2) 0.030(2) 0.0006(18) 0.0130(18) 0.0058(19)
C40 0.031(2) 0.028(2) 0.031(2) -0.0080(16) 0.0188(18) -0.0020(17)
C41 0.036(2) 0.048(3) 0.038(2) -0.004(2) 0.015(2) -0.009(2)
C42 0.029(2) 0.062(3) 0.055(3) -0.008(2) 0.013(2) -0.012(2)
C43 0.041(3) 0.049(3) 0.066(3) -0.008(2) 0.034(3) -0.016(2)
C44 0.051(3) 0.037(2) 0.051(3) 0.000(2) 0.034(2) -0.007(2)
C45 0.031(2) 0.038(2) 0.036(2) -0.0026(18) 0.0175(19) -0.0044(18)
C51 0.033(2) 0.035(2) 0.0237(19) 0.0067(16) 0.0153(17) 0.0014(17)
C52 0.031(2) 0.0250(19) 0.0258(19) -0.0038(16) 0.0120(17) -0.0049(16)
C53 0.040(2) 0.039(2) 0.030(2) -0.0088(17) 0.0161(19) -0.0066(19)
O1 0.058(2) 0.0409(17) 0.0600(19) -0.0021(14) 0.0416(17) 0.0101(15)
O2 0.0478(18) 0.0376(16) 0.0282(14) 0.0080(12) 0.0199(13) 0.0038(13)
O3 0.0471(18) 0.063(2) 0.0489(18) -0.0069(15) 0.0348(16) 0.0022(15)
O4 0.0521(19) 0.0258(15) 0.0435(16) 0.0121(13) 0.0195(15) 0.0016(13)
S1 0.0286(5) 0.0246(5) 0.0266(5) 0.0041(4) 0.0138(4) 0.0003(4)
S2 0.0283(5) 0.0262(5) 0.0330(5) -0.0071(4) 0.0142(4) 0.0000(4)
Fe1 0.0260(3) 0.0209(3) 0.0247(3) 0.0010(2) 0.0135(2) 0.0017(2)
Fe2 0.0251(3) 0.0222(3) 0.0224(3) -0.0001(2) 0.0122(2) 0.0007(2)
P1 0.0268(5) 0.0232(5) 0.0264(5) 0.0043(4) 0.0137(4) 0.0012(4)
P2 0.0265(5) 0.0247(5) 0.0251(5) -0.0015(4) 0.0130(4) 0.0015(4)
N1 0.0293(17) 0.0273(16) 0.0201(15) -0.0014(12) 0.0127(14) -0.0031(13)
Cl1A 0.0771(12) 0.1481(18) 0.0617(11) 0.0237(11) 0.0189(10) -0.0050(12)
Cl2A 0.0571(13) 0.0775(15) 0.0722(14) -0.0009(11) 0.0143(12) -0.0083(9)
C62 0.098(5) 0.118(5) 0.087(4) 0.021(4) 0.057(4) 0.045(4)
Cl3 0.1033(13) 0.1359(15) 0.1159(14) 0.0600(12) 0.0673(12) 0.0416(11)
Cl4 0.1017(13) 0.1348(15) 0.1125(13) 0.0376(11) 0.0734(12) 0.0379(11)

loop_
_atom_type_symbol
_atom_type_description
_atom_type_scat_dispersion_real
_atom_type_scat_dispersion_imag
_atom_type_scat_source
C C 0.0033 0.0016 'International Tables Vol C Tables 4.2.6.8 and 6.1.1.4'
H H 0 0 'International Tables Vol C Tables 4.2.6.8 and 6.1.1.4'
O O 0.0106 0.006 'International Tables Vol C Tables 4.2.6.8 and 6.1.1.4'
S S 0.1246 0.1234 'International Tables Vol C Tables 4.2.6.8 and 6.1.1.4'
Fe Fe 0.3463 0.8444 'International Tables Vol C Tables 4.2.6.8 and 6.1.1.4'
P P 0.1023 0.0942 'International Tables Vol C Tables 4.2.6.8 and 6.1.1.4'
Cl Cl 0.1484 0.1585 'International Tables Vol C Tables 4.2.6.8 and 6.1.1.4'
N N 0.0061 0.0033 'International Tables Vol C Tables 4.2.6.8 and 6.1.1.4'

loop_
_exptl_crystal_face_index_h
_exptl_crystal_face_index_k
_exptl_crystal_face_index_l
_exptl_crystal_face_perp_dist
-1 0 0 0.015
-1 3 3 0.13
-1 0 1 0.055
1 0 -1 0.055
1 -3 -2 0.125
1 3 -2 0.11
0 1 0 0.135
0 -1 0 0.125
0 0 -1 0.07
0 0 1 0.05
1 0 0 0.005

loop_
_geom_angle_atom_site_label_1
_geom_angle_atom_site_label_2
_geom_angle_atom_site_label_3
_geom_angle
O1 C1 Fe1 175.0(3)
O2 C2 Fe1 177.2(3)
O3 C3 Fe2 172.6(3)
O4 C4 Fe2 177.8(3)
C11 C10 C15 118.9(4)
C11 C10 P1 120.3(3)
C15 C10 P1 120.8(3)
C12 C11 C10 120.7(4)
C12 C11 H11 119.6
C10 C11 H11 119.6
C13 C12 C11 119.9(4)
C13 C12 H12 120
C11 C12 H12 120
C14 C13 C12 120.1(4)
C14 C13 H13 120
C12 C13 H13 120
C13 C14 C15 120.8(4)
C13 C14 H14 119.6
C15 C14 H14 119.6
C14 C15 C10 119.5(4)
C14 C15 H15 120.3
C10 C15 H15 120.3
C21 C20 C25 118.2(3)
C21 C20 P1 119.0(3)
C25 C20 P1 122.2(3)
C22 C21 C20 121.3(4)
C22 C21 H21 119.4
C20 C21 H21 119.4
C23 C22 C21 119.7(4)
C23 C22 H22 120.2
C21 C22 H22 120.2
C24 C23 C22 120.6(4)
C24 C23 H23 119.7
C22 C23 H23 119.7
C23 C24 C25 119.7(4)
C23 C24 H24 120.1
C25 C24 H24 120.1
C24 C25 C20 120.5(4)
C24 C25 H25 119.8
C20 C25 H25 119.8
C31 C30 C35 118.3(3)
C31 C30 P2 123.3(3)
C35 C30 P2 118.4(3)
C32 C31 C30 120.1(4)
C32 C31 H31 120
C30 C31 H31 120
C33 C32 C31 121.1(4)
C33 C32 H32 119.5
C31 C32 H32 119.5
C32 C33 C34 119.2(4)
C32 C33 H33 120.4
C34 C33 H33 120.4
C33 C34 C35 120.3(4)
C33 C34 H34 119.8
C35 C34 H34 119.8
C34 C35 C30 121.0(3)
C34 C35 H35 119.5
C30 C35 H35 119.5
C41 C40 C45 118.9(3)
C41 C40 P2 122.5(3)
C45 C40 P2 118.6(3)
C40 C41 C42 119.9(4)
C40 C41 H41 120.1
C42 C41 H41 120.1
C43 C42 C41 120.6(4)
C43 C42 H42 119.7
C41 C42 H42 119.7
C44 C43 C42 119.6(4)
C44 C43 H43 120.2
C42 C43 H43 120.2
C43 C44 C45 120.8(4)
C43 C44 H44 119.6
C45 C44 H44 119.6
C44 C45 C40 120.2(4)
C44 C45 H45 119.9
C40 C45 H45 119.9
N1 C51 S1 103.7(2)
N1 C51 H51A 111
S1 C51 H51A 111
N1 C51 H51B 111
S1 C51 H51B 111
H51A C51 H51B 109
N1 C52 P1 110.3(2)
N1 C52 H52A 109.6
P1 C52 H52A 109.6
N1 C52 H52B 109.6
P1 C52 H52B 109.6
H52A C52 H52B 108.1
N1 C53 H53A 109.5
N1 C53 H53B 109.5
H53A C53 H53B 109.5
N1 C53 H53C 109.5
H53A C53 H53C 109.5
H53B C53 H53C 109.5
C51 S1 Fe2 81.59(11)
C51 S1 Fe1 109.94(11)
Fe2 S1 Fe1 70.97(3)
P2 S2 Fe1 88.46(4)
C2 Fe1 C1 96.57(15)
C2 Fe1 P1 92.09(12)
C1 Fe1 P1 93.26(12)
C2 Fe1 S1 150.47(11)
C1 Fe1 S1 112.33(11)
P1 Fe1 S1 92.18(4)
C2 Fe1 S2 89.58(12)
C1 Fe1 S2 91.54(12)
P1 Fe1 S2 174.71(4)
S1 Fe1 S2 83.92(4)
C2 Fe1 Fe2 96.37(11)
C1 Fe1 Fe2 166.43(11)
P1 Fe1 Fe2 90.34(3)
S1 Fe1 Fe2 54.40(3)
S2 Fe1 Fe2 84.48(3)
C4 Fe2 C3 98.21(16)
C4 Fe2 N1 96.28(14)
C3 Fe2 N1 97.88(14)
C4 Fe2 P2 94.10(11)
C3 Fe2 P2 91.94(12)
N1 Fe2 P2 164.53(8)
C4 Fe2 S1 146.22(11)
C3 Fe2 S1 114.94(12)
N1 Fe2 S1 73.82(8)
P2 Fe2 S1 91.23(4)
C4 Fe2 Fe1 93.93(11)
C3 Fe2 Fe1 165.00(12)
N1 Fe2 Fe1 89.49(8)
P2 Fe2 Fe1 78.37(3)
S1 Fe2 Fe1 54.63(3)
C20 P1 C10 102.32(16)
C20 P1 C52 104.89(16)
C10 P1 C52 101.89(16)
C20 P1 Fe1 114.74(11)
C10 P1 Fe1 119.08(12)
C52 P1 Fe1 112.17(12)
C30 P2 C40 102.42(16)
C30 P2 S2 110.30(12)
C40 P2 S2 106.09(11)
C30 P2 Fe2 114.60(12)
C40 P2 Fe2 118.56(12)
S2 P2 Fe2 104.58(5)
C52 N1 C51 111.8(3)
C52 N1 C53 106.3(3)
C51 N1 C53 111.4(3)
C52 N1 Fe2 114.5(2)
C51 N1 Fe2 95.84(19)
C53 N1 Fe2 116.9(2)
Cl1A C61A Cl2A 113.3(4)
Cl1A C61A H61A 108.9
Cl2A C61A H61A 108.9
Cl1A C61A H61B 108.9
Cl2A C61A H61B 108.9
H61A C61A H61B 107.7
Cl2B C61B Cl1B 111.3(14)
Cl2B C61B H61C 109.4
Cl1B C61B H61C 109.4
Cl2B C61B H61D 109.4
Cl1B C61B H61D 109.4
H61C C61B H61D 108
Cl3 C62 Cl4 113.3(3)
Cl3 C62 H62A 108.9
Cl4 C62 H62A 108.9
Cl3 C62 H62B 108.9
Cl4 C62 H62B 108.9
H62A C62 H62B 107.7

loop_
_geom_bond_atom_site_label_1
_geom_bond_atom_site_label_2
_geom_bond_distance
C1 O1 1.141(4)
C1 Fe1 1.788(4)
C2 O2 1.153(4)
C2 Fe1 1.770(4)
C3 O3 1.151(4)
C3 Fe2 1.776(4)
C4 O4 1.156(4)
C4 Fe2 1.766(4)
C10 C11 1.387(5)
C10 C15 1.395(5)
C10 P1 1.831(4)
C11 C12 1.380(5)
C11 H11 0.95
C12 C13 1.375(6)
C12 H12 0.95
C13 C14 1.367(6)
C13 H13 0.95
C14 C15 1.387(5)
C14 H14 0.95
C15 H15 0.95
C20 C21 1.384(5)
C20 C25 1.394(5)
C20 P1 1.819(3)
C21 C22 1.377(5)
C21 H21 0.95
C22 C23 1.376(5)
C22 H22 0.95
C23 C24 1.367(5)
C23 H23 0.95
C24 C25 1.391(5)
C24 H24 0.95
C25 H25 0.95
C30 C31 1.388(5)
C30 C35 1.393(5)
C30 P2 1.821(4)
C31 C32 1.386(5)
C31 H31 0.95
C32 C33 1.374(5)
C32 H32 0.95
C33 C34 1.375(5)
C33 H33 0.95
C34 C35 1.380(5)
C34 H34 0.95
C35 H35 0.95
C40 C41 1.383(5)
C40 C45 1.390(5)
C40 P2 1.834(4)
C41 C42 1.393(5)
C41 H41 0.95
C42 C43 1.373(6)
C42 H42 0.95
C43 C44 1.362(6)
C43 H43 0.95
C44 C45 1.384(5)
C44 H44 0.95
C45 H45 0.95
C51 N1 1.494(4)
C51 S1 1.827(4)
C51 H51A 0.99
C51 H51B 0.99
C52 N1 1.492(4)
C52 P1 1.851(3)
C52 H52A 0.99
C52 H52B 0.99
C53 N1 1.495(4)
C53 H53A 0.98
C53 H53B 0.98
C53 H53C 0.98
S1 Fe2 2.2633(10)
S1 Fe1 2.2697(9)
S2 P2 2.0393(12)
S2 Fe1 2.3541(10)
Fe1 P1 2.1738(10)
Fe1 Fe2 2.6315(7)
Fe2 N1 2.093(3)
Fe2 P2 2.2035(10)
C61A Cl1A 1.723(7)
C61A Cl2A 1.740(6)
C61A H61A 0.99
C61A H61B 0.99
C61B Cl2B 1.732(15)
C61B Cl1B 1.732(15)
C61B H61C 0.99
C61B H61D 0.99
C62 Cl3 1.698(5)
C62 Cl4 1.727(5)
C62 H62A 0.99
C62 H62B 0.99
